data_7061771
loop_
_publ_author_name
'Mi\<cov\'a, Romana'
'Bielkov\'a, Zuzana'
'Rajn\'ak, Cyril'
'Titi\<s, J\'an'
'Gembick\'y, Milan'
'Renz, Franz'
'Malina, Ond\<rej'
'Samo\<lov\'a, Erika'
'Nov\'a\<cikov\'a, Jana'
'Bo\<ca, Roman'

_publ_section_title
;
 Hexacoordinate high-spin Fe(iii) complexes composed of a pentadentate
 amino-type ligand and pseudohalido coligands
;
_journal_issue 37
_journal_name_full 'New Journal of Chemistry'
_journal_page_first 18083
_journal_page_last 18089
_journal_paper_doi 10.1039/D2NJ02294J
_journal_volume 46
_journal_year 2022
_chemical_formula_moiety 'C20 H21 Cl4 Fe N4 O2 S'
_chemical_formula_sum 'C20 H21 Cl4 Fe N4 O2 S'
_chemical_formula_weight 579.12
_space_group_crystal_system orthorhombic
_space_group_IT_number 19
_space_group_name_Hall 'P 2ac 2ab'
_space_group_name_H-M_alt 'P 21 21 21'
_atom_sites_solution_hydrogens geom
_atom_sites_solution_primary dual
_audit_creation_date 2021-04-14
_audit_creation_method
;
Olex2 1.3
(compiled 2020.11.12 svn.r5f609507 for OlexSys, GUI svn.r6272)
;
_audit_update_record
;
2022-02-24 deposited with the CCDC.	2022-08-15 downloaded from the CCDC.
;
_cell_angle_alpha 90
_cell_angle_beta 90
_cell_angle_gamma 90
_cell_formula_units_Z 4
_cell_length_a 7.4978(11)
_cell_length_b 11.2446(15)
_cell_length_c 27.190(3)
_cell_measurement_reflns_used 5179
_cell_measurement_temperature 100.0
_cell_measurement_theta_max 24.99
_cell_measurement_theta_min 2.82
_cell_volume 2292.4(5)
_computing_cell_refinement 'SAINT V8.40A (Bruker, 2019)'
_computing_data_reduction 'SAINT V8.40A (Bruker, 2019)'
_computing_molecular_graphics 'Olex2 1.3 (Dolomanov et al., 2009)'
_computing_publication_material 'Olex2 1.3 (Dolomanov et al., 2009)'
_computing_structure_refinement 'XL  (Sheldrick, 2008)'
_computing_structure_solution 'SHELXT  (Sheldrick, 2015)'
_diffrn_ambient_temperature 100.0
_diffrn_measured_fraction_theta_full 0.999
_diffrn_measured_fraction_theta_max 0.999
_diffrn_measurement_device_type 'Bruker APEX-II CCD'
_diffrn_measurement_method '\f and \w scans'
_diffrn_radiation_type MoK\a
_diffrn_radiation_wavelength 0.71073
_diffrn_reflns_av_R_equivalents 0.0882
_diffrn_reflns_av_unetI/netI 0.0599
_diffrn_reflns_Laue_measured_fraction_full 0.999
_diffrn_reflns_Laue_measured_fraction_max 0.999
_diffrn_reflns_limit_h_max 9
_diffrn_reflns_limit_h_min -8
_diffrn_reflns_limit_k_max 13
_diffrn_reflns_limit_k_min -13
_diffrn_reflns_limit_l_max 33
_diffrn_reflns_limit_l_min -30
_diffrn_reflns_number 23408
_diffrn_reflns_point_group_measured_fraction_full 0.999
_diffrn_reflns_point_group_measured_fraction_max 0.999
_diffrn_reflns_theta_full 25.242
_diffrn_reflns_theta_max 25.688
_diffrn_reflns_theta_min 2.818
_diffrn_source_current 50.0
_diffrn_source_power 2.5
_diffrn_source_voltage 50.0
_diffrn_standards_number 0
_exptl_absorpt_coefficient_mu 1.242
_exptl_absorpt_correction_T_max 0.6464
_exptl_absorpt_correction_T_min 0.4939
_exptl_absorpt_correction_type multi-scan
_exptl_absorpt_process_details
;
SADABS-2016/2 (Bruker,2016/2) was used for absorption correction.
wR2(int) was 0.1212 before and 0.0822 after correction.
The Ratio of minimum to maximum transmission is 0.7258.
The \l/2 correction factor is Not present.
;
_exptl_crystal_colour red
_exptl_crystal_colour_primary red
_exptl_crystal_density_diffrn 1.678
_exptl_crystal_description needle
_exptl_crystal_F_000 1180
_exptl_crystal_size_max 0.22
_exptl_crystal_size_mid 0.025
_exptl_crystal_size_min 0.02
_refine_diff_density_max 0.374
_refine_diff_density_min -0.475
_refine_diff_density_rms 0.074
_refine_ls_abs_structure_details
;
 Refined as an inversion twin.
;
_refine_ls_abs_structure_Flack 0.37(3)
_refine_ls_extinction_method none
_refine_ls_goodness_of_fit_ref 1.036
_refine_ls_hydrogen_treatment constr
_refine_ls_matrix_type full
_refine_ls_number_parameters 290
_refine_ls_number_reflns 4343
_refine_ls_number_restraints 0
_refine_ls_restrained_S_all 1.036
_refine_ls_R_factor_all 0.0477
_refine_ls_R_factor_gt 0.0379
_refine_ls_shift/su_max 0.001
_refine_ls_shift/su_mean 0.000
_refine_ls_structure_factor_coef Fsqd
_refine_ls_weighting_details 'w=1/[\s^2^(Fo^2^)+(0.0287P)^2^+1.0977P] where P=(Fo^2^+2Fc^2^)/3'
_refine_ls_weighting_scheme calc
_refine_ls_wR_factor_gt 0.0795
_refine_ls_wR_factor_ref 0.0841
_reflns_Friedel_coverage 0.736
_reflns_Friedel_fraction_full 1.000
_reflns_Friedel_fraction_max 1.000
_reflns_number_gt 3801
_reflns_number_total 4343
_reflns_threshold_expression 'I > 2\s(I)'
_cod_data_source_file d2nj02294j2.cif
_cod_data_source_block crrm73
_cod_depositor_comments 'Adding full bibliography for 7061770--7061774.cif.'
_cod_database_code 7061771
_shelx_shelxl_version_number 2018/3
_shelx_space_group_comment
;
The symmetry employed for this shelxl refinement is uniquely defined
by the following loop, which should always be used as a source of
symmetry information in preference to the above space-group names.
They are only intended as comments.
;
_shelx_estimated_absorpt_t_max 0.976
_shelx_estimated_absorpt_t_min 0.772
_olex2_refinement_description
;
1. Twinned data refinement
 Scales: 0.63(3)
 0.37(3)
2. Fixed Uiso
 At 1.2 times of:
  All C(H) groups, All C(H,H) groups, All N(H) groups
3.a Ternary CH refined with riding coordinates:
 N2(H2), N3(H3), N4(H4)
3.b Secondary CH2 refined with riding coordinates:
 C8(H8A,H8B), C9(H9A,H9B), C10(H10A,H10B), C11(H11A,H11B), C12(H12A,H12B),
 C13(H13A,H13B), C14(H14A,H14B)
3.c Aromatic/amide H refined with riding coordinates:
 C4(H4A), C6(H6), C16(H16), C18(H18)
;
_olex2_submission_special_instructions 'No special instructions were received'

loop_
_space_group_symop_operation_xyz
'x, y, z'
'-x+1/2, -y, z+1/2'
'-x, y+1/2, -z+1/2'
'x+1/2, -y+1/2, -z'

loop_
_atom_site_label
_atom_site_type_symbol
_atom_site_fract_x
_atom_site_fract_y
_atom_site_fract_z
_atom_site_U_iso_or_equiv
_atom_site_adp_type
_atom_site_occupancy
_atom_site_site_symmetry_order
_atom_site_calc_flag
_atom_site_refinement_flags_posn
_atom_site_refinement_flags_adp
_atom_site_refinement_flags_occupancy
_atom_site_disorder_assembly
_atom_site_disorder_group
Fe1 Fe 0.43064(10) 0.49438(6) 0.62681(2) 0.01812(18) Uani 1 1 d . . . . .
Cl1 Cl 0.89953(19) 0.59132(12) 0.72095(5) 0.0255(3) Uani 1 1 d . . . . .
Cl2 Cl 0.8840(2) 1.04020(12) 0.65144(5) 0.0328(4) Uani 1 1 d . . . . .
Cl3 Cl 0.1791(2) -0.09416(12) 0.56027(5) 0.0279(3) Uani 1 1 d . . . . .
Cl4 Cl 0.33433(19) 0.32213(11) 0.47342(5) 0.0228(3) Uani 1 1 d . . . . .
S1 S 0.3422(2) 0.84461(13) 0.71959(6) 0.0354(4) Uani 1 1 d . . . . .
O1 O 0.6752(5) 0.5387(3) 0.63393(13) 0.0221(8) Uani 1 1 d . . . . .
O2 O 0.4737(5) 0.3872(3) 0.57276(12) 0.0199(8) Uani 1 1 d . . . . .
N1 N 0.3637(6) 0.6106(4) 0.68568(16) 0.0232(10) Uani 1 1 d . . . . .
N2 N 0.3799(6) 0.6424(4) 0.57834(15) 0.0200(10) Uani 1 1 d . . . . .
H2 H 0.317444 0.704796 0.598077 0.024 Uiso 1 1 calc R U . . .
N3 N 0.1393(6) 0.4620(4) 0.62464(15) 0.0218(10) Uani 1 1 d . . . . .
H3 H 0.084245 0.526117 0.645116 0.026 Uiso 1 1 calc R U . . .
N4 N 0.4176(6) 0.3495(4) 0.67646(15) 0.0221(10) Uani 1 1 d . . . . .
H4 H 0.486422 0.373805 0.706317 0.026 Uiso 1 1 calc R U . . .
C1 C 0.3566(8) 0.7074(5) 0.70044(19) 0.0272(13) Uani 1 1 d . . . . .
C2 C 0.7233(7) 0.6529(5) 0.63843(19) 0.0200(12) Uani 1 1 d . . . . .
C3 C 0.8320(7) 0.6926(5) 0.67672(19) 0.0201(12) Uani 1 1 d . . . . .
C4 C 0.8844(8) 0.8111(5) 0.6803(2) 0.0248(13) Uani 1 1 d . . . . .
H4A H 0.961025 0.836059 0.706134 0.030 Uiso 1 1 calc R U . . .
C5 C 0.8242(8) 0.8915(5) 0.6461(2) 0.0251(12) Uani 1 1 d . . . . .
C6 C 0.7129(8) 0.8565(5) 0.6077(2) 0.0250(13) Uani 1 1 d . . . . .
H6 H 0.670399 0.913284 0.584657 0.030 Uiso 1 1 calc R U . . .
C7 C 0.6646(8) 0.7368(5) 0.60343(19) 0.0219(12) Uani 1 1 d . . . . .
C8 C 0.5519(8) 0.6937(5) 0.56180(19) 0.0220(12) Uani 1 1 d . . . . .
H8A H 0.527722 0.760905 0.539236 0.026 Uiso 1 1 calc R U . . .
H8B H 0.618855 0.632622 0.543186 0.026 Uiso 1 1 calc R U . . .
C9 C 0.2639(7) 0.6138(5) 0.53577(19) 0.0219(12) Uani 1 1 d . . . . .
H9A H 0.314413 0.544784 0.517971 0.026 Uiso 1 1 calc R U . . .
H9B H 0.262778 0.682316 0.512897 0.026 Uiso 1 1 calc R U . . .
C10 C 0.0741(8) 0.5854(5) 0.55096(19) 0.0241(12) Uani 1 1 d . . . . .
H10A H 0.031724 0.649044 0.573243 0.029 Uiso 1 1 calc R U . . .
H10B H -0.002171 0.587202 0.521235 0.029 Uiso 1 1 calc R U . . .
C11 C 0.0479(8) 0.4673(5) 0.57627(18) 0.0212(12) Uani 1 1 d . . . . .
H11A H -0.081312 0.453296 0.581097 0.025 Uiso 1 1 calc R U . . .
H11B H 0.094420 0.403137 0.554901 0.025 Uiso 1 1 calc R U . . .
C12 C 0.0999(8) 0.3488(5) 0.65041(19) 0.0247(13) Uani 1 1 d . . . . .
H12A H 0.110171 0.281566 0.627094 0.030 Uiso 1 1 calc R U . . .
H12B H -0.023616 0.350427 0.663263 0.030 Uiso 1 1 calc R U . . .
C13 C 0.2306(8) 0.3319(5) 0.6927(2) 0.0268(13) Uani 1 1 d . . . . .
H13A H 0.202536 0.389375 0.719166 0.032 Uiso 1 1 calc R U . . .
H13B H 0.217041 0.250747 0.706268 0.032 Uiso 1 1 calc R U . . .
C14 C 0.5074(8) 0.2417(5) 0.65672(19) 0.0266(14) Uani 1 1 d . . . . .
H14A H 0.501206 0.177540 0.681607 0.032 Uiso 1 1 calc R U . . .
H14B H 0.634822 0.259923 0.650895 0.032 Uiso 1 1 calc R U . . .
C15 C 0.4249(8) 0.1977(4) 0.60928(18) 0.0197(11) Uani 1 1 d . . . . .
C16 C 0.3563(8) 0.0834(5) 0.60635(19) 0.0237(12) Uani 1 1 d . . . . .
H16 H 0.361987 0.031487 0.633873 0.028 Uiso 1 1 calc R U . . .
C17 C 0.2790(7) 0.0460(5) 0.5625(2) 0.0214(12) Uani 1 1 d . . . . .
C18 C 0.2727(7) 0.1171(5) 0.5218(2) 0.0221(12) Uani 1 1 d . . . . .
H18 H 0.221363 0.089306 0.491988 0.027 Uiso 1 1 calc R U . . .
C19 C 0.3434(7) 0.2311(4) 0.52506(18) 0.0176(11) Uani 1 1 d . . . . .
C20 C 0.4166(8) 0.2755(4) 0.56906(18) 0.0186(11) Uani 1 1 d . . . . .

loop_
_atom_site_aniso_label
_atom_site_aniso_U_11
_atom_site_aniso_U_22
_atom_site_aniso_U_33
_atom_site_aniso_U_23
_atom_site_aniso_U_13
_atom_site_aniso_U_12
Fe1 0.0210(4) 0.0160(4) 0.0173(3) -0.0001(3) 0.0006(3) -0.0003(3)
Cl1 0.0282(8) 0.0256(7) 0.0226(6) -0.0015(6) -0.0027(6) 0.0044(6)
Cl2 0.0369(9) 0.0215(7) 0.0400(8) -0.0037(6) -0.0019(7) -0.0066(6)
Cl3 0.0367(9) 0.0176(6) 0.0295(7) -0.0022(6) -0.0025(6) -0.0030(6)
Cl4 0.0256(7) 0.0240(7) 0.0188(6) -0.0001(5) -0.0003(6) -0.0003(6)
S1 0.0410(10) 0.0260(8) 0.0391(9) -0.0092(7) -0.0151(8) 0.0062(7)
O1 0.023(2) 0.0170(17) 0.027(2) -0.0046(15) -0.0011(17) 0.0007(16)
O2 0.024(2) 0.0174(19) 0.0184(18) 0.0000(15) -0.0017(16) -0.0015(16)
N1 0.020(3) 0.024(3) 0.026(2) -0.007(2) 0.003(2) -0.002(2)
N2 0.021(3) 0.020(2) 0.018(2) 0.0000(18) 0.0001(19) 0.002(2)
N3 0.022(2) 0.020(2) 0.024(2) -0.0001(19) 0.004(2) -0.0024(19)
N4 0.032(3) 0.019(2) 0.015(2) 0.0002(18) -0.002(2) -0.002(2)
C1 0.027(3) 0.034(4) 0.021(3) 0.000(2) -0.003(3) -0.002(3)
C2 0.014(3) 0.023(3) 0.023(3) -0.006(2) 0.002(2) 0.000(2)
C3 0.017(3) 0.021(3) 0.021(3) -0.002(2) 0.003(2) 0.000(2)
C4 0.023(3) 0.029(3) 0.023(3) -0.005(2) 0.001(2) -0.006(2)
C5 0.023(3) 0.023(3) 0.029(3) -0.004(2) 0.001(3) -0.006(3)
C6 0.026(3) 0.021(3) 0.027(3) 0.002(2) 0.004(2) 0.000(3)
C7 0.022(3) 0.021(3) 0.023(3) -0.002(2) 0.004(3) -0.004(2)
C8 0.020(3) 0.023(3) 0.023(3) 0.005(2) 0.004(2) -0.001(2)
C9 0.022(3) 0.023(3) 0.020(3) 0.003(2) -0.006(2) 0.002(2)
C10 0.026(3) 0.021(3) 0.026(3) -0.001(2) -0.005(3) 0.003(3)
C11 0.018(3) 0.024(3) 0.022(3) -0.001(2) -0.003(2) -0.001(2)
C12 0.027(3) 0.018(3) 0.030(3) 0.001(2) 0.009(3) -0.004(2)
C13 0.034(3) 0.024(3) 0.022(3) 0.001(2) 0.005(3) 0.000(3)
C14 0.038(4) 0.019(3) 0.022(3) -0.002(2) -0.002(3) 0.002(3)
C15 0.022(3) 0.017(3) 0.021(3) -0.004(2) -0.001(2) 0.003(2)
C16 0.032(3) 0.018(3) 0.021(3) 0.000(2) 0.001(3) 0.002(3)
C17 0.021(3) 0.017(3) 0.026(3) -0.005(2) 0.000(2) 0.000(2)
C18 0.014(3) 0.025(3) 0.027(3) -0.007(2) 0.000(2) 0.004(2)
C19 0.016(3) 0.018(3) 0.018(3) 0.000(2) -0.001(2) 0.002(2)
C20 0.019(3) 0.015(2) 0.022(3) 0.000(2) 0.003(2) -0.002(2)

loop_
_atom_type_symbol
_atom_type_description
_atom_type_scat_dispersion_real
_atom_type_scat_dispersion_imag
_atom_type_scat_source
C C 0.0033 0.0016 'International Tables Vol C Tables 4.2.6.8 and 6.1.1.4'
H H 0.0000 0.0000 'International Tables Vol C Tables 4.2.6.8 and 6.1.1.4'
Cl Cl 0.1484 0.1585 'International Tables Vol C Tables 4.2.6.8 and 6.1.1.4'
Fe Fe 0.3463 0.8444 'International Tables Vol C Tables 4.2.6.8 and 6.1.1.4'
N N 0.0061 0.0033 'International Tables Vol C Tables 4.2.6.8 and 6.1.1.4'
O O 0.0106 0.0060 'International Tables Vol C Tables 4.2.6.8 and 6.1.1.4'
S S 0.1246 0.1234 'International Tables Vol C Tables 4.2.6.8 and 6.1.1.4'

loop_
_geom_angle_atom_site_label_1
_geom_angle_atom_site_label_2
_geom_angle_atom_site_label_3
_geom_angle
_geom_angle_site_symmetry_1
_geom_angle_site_symmetry_3
_geom_angle_publ_flag
O1 Fe1 O2 94.57(15) . . ?
O1 Fe1 N1 89.42(16) . . ?
O1 Fe1 N2 91.73(16) . . ?
O1 Fe1 N3 172.85(16) . . ?
O1 Fe1 N4 100.39(17) . . ?
O2 Fe1 N1 175.99(17) . . ?
O2 Fe1 N2 92.64(15) . . ?
O2 Fe1 N3 92.41(16) . . ?
O2 Fe1 N4 90.72(16) . . ?
N1 Fe1 N2 86.79(17) . . ?
N1 Fe1 N3 83.60(17) . . ?
N2 Fe1 N3 86.36(16) . . ?
N4 Fe1 N1 88.99(17) . . ?
N4 Fe1 N2 167.13(19) . . ?
N4 Fe1 N3 81.08(17) . . ?
C2 O1 Fe1 121.2(3) . . ?
C20 O2 Fe1 126.4(3) . . ?
C1 N1 Fe1 147.9(4) . . ?
Fe1 N2 H2 107.2 . . ?
C8 N2 Fe1 109.4(3) . . ?
C8 N2 H2 107.2 . . ?
C9 N2 Fe1 114.4(3) . . ?
C9 N2 H2 107.2 . . ?
C9 N2 C8 110.9(4) . . ?
Fe1 N3 H3 105.9 . . ?
C11 N3 Fe1 118.2(3) . . ?
C11 N3 H3 105.9 . . ?
C12 N3 Fe1 109.0(3) . . ?
C12 N3 H3 105.9 . . ?
C12 N3 C11 111.2(4) . . ?
Fe1 N4 H4 106.4 . . ?
C13 N4 Fe1 109.6(3) . . ?
C13 N4 H4 106.4 . . ?
C13 N4 C14 115.3(4) . . ?
C14 N4 Fe1 112.1(3) . . ?
C14 N4 H4 106.4 . . ?
N1 C1 S1 178.0(6) . . ?
O1 C2 C3 122.1(5) . . ?
O1 C2 C7 119.7(5) . . ?
C3 C2 C7 118.1(5) . . ?
C2 C3 Cl1 118.6(4) . . ?
C4 C3 Cl1 119.9(4) . . ?
C4 C3 C2 121.5(5) . . ?
C3 C4 H4A 120.3 . . ?
C5 C4 C3 119.4(5) . . ?
C5 C4 H4A 120.3 . . ?
C4 C5 Cl2 119.6(4) . . ?
C4 C5 C6 121.2(5) . . ?
C6 C5 Cl2 119.2(4) . . ?
C5 C6 H6 120.4 . . ?
C5 C6 C7 119.3(5) . . ?
C7 C6 H6 120.4 . . ?
C2 C7 C8 118.1(5) . . ?
C6 C7 C2 120.4(5) . . ?
C6 C7 C8 121.5(5) . . ?
N2 C8 C7 112.9(4) . . ?
N2 C8 H8A 109.0 . . ?
N2 C8 H8B 109.0 . . ?
C7 C8 H8A 109.0 . . ?
C7 C8 H8B 109.0 . . ?
H8A C8 H8B 107.8 . . ?
N2 C9 H9A 109.1 . . ?
N2 C9 H9B 109.1 . . ?
N2 C9 C10 112.5(4) . . ?
H9A C9 H9B 107.8 . . ?
C10 C9 H9A 109.1 . . ?
C10 C9 H9B 109.1 . . ?
C9 C10 H10A 108.4 . . ?
C9 C10 H10B 108.4 . . ?
H10A C10 H10B 107.4 . . ?
C11 C10 C9 115.6(5) . . ?
C11 C10 H10A 108.4 . . ?
C11 C10 H10B 108.4 . . ?
N3 C11 C10 112.3(4) . . ?
N3 C11 H11A 109.1 . . ?
N3 C11 H11B 109.1 . . ?
C10 C11 H11A 109.1 . . ?
C10 C11 H11B 109.1 . . ?
H11A C11 H11B 107.9 . . ?
N3 C12 H12A 109.7 . . ?
N3 C12 H12B 109.7 . . ?
N3 C12 C13 109.6(5) . . ?
H12A C12 H12B 108.2 . . ?
C13 C12 H12A 109.7 . . ?
C13 C12 H12B 109.7 . . ?
N4 C13 C12 111.6(4) . . ?
N4 C13 H13A 109.3 . . ?
N4 C13 H13B 109.3 . . ?
C12 C13 H13A 109.3 . . ?
C12 C13 H13B 109.3 . . ?
H13A C13 H13B 108.0 . . ?
N4 C14 H14A 109.0 . . ?
N4 C14 H14B 109.0 . . ?
N4 C14 C15 112.9(5) . . ?
H14A C14 H14B 107.8 . . ?
C15 C14 H14A 109.0 . . ?
C15 C14 H14B 109.0 . . ?
C16 C15 C14 120.2(5) . . ?
C16 C15 C20 121.1(5) . . ?
C20 C15 C14 118.7(5) . . ?
C15 C16 H16 120.5 . . ?
C15 C16 C17 119.0(5) . . ?
C17 C16 H16 120.5 . . ?
C16 C17 Cl3 118.8(4) . . ?
C18 C17 Cl3 119.0(4) . . ?
C18 C17 C16 122.1(5) . . ?
C17 C18 H18 120.8 . . ?
C17 C18 C19 118.3(5) . . ?
C19 C18 H18 120.8 . . ?
C18 C19 Cl4 118.4(4) . . ?
C18 C19 C20 122.0(5) . . ?
C20 C19 Cl4 119.5(4) . . ?
O2 C20 C15 121.0(4) . . ?
O2 C20 C19 121.6(5) . . ?
C15 C20 C19 117.3(5) . . ?

loop_
_geom_bond_atom_site_label_1
_geom_bond_atom_site_label_2
_geom_bond_distance
_geom_bond_site_symmetry_2
_geom_bond_publ_flag
Fe1 O1 1.910(4) . ?
Fe1 O2 1.928(3) . ?
Fe1 N1 2.127(4) . ?
Fe1 N2 2.156(4) . ?
Fe1 N3 2.215(5) . ?
Fe1 N4 2.119(4) . ?
Cl1 C3 1.732(5) . ?
Cl2 C5 1.737(6) . ?
Cl3 C17 1.746(5) . ?
Cl4 C19 1.739(5) . ?
S1 C1 1.632(6) . ?
O1 C2 1.340(6) . ?
O2 C20 1.331(6) . ?
N1 C1 1.161(7) . ?
N2 H2 1.0000 . ?
N2 C8 1.483(7) . ?
N2 C9 1.483(6) . ?
N3 H3 1.0000 . ?
N3 C11 1.484(6) . ?
N3 C12 1.482(6) . ?
N4 H4 1.0000 . ?
N4 C13 1.483(7) . ?
N4 C14 1.487(7) . ?
C2 C3 1.396(7) . ?
C2 C7 1.410(7) . ?
C3 C4 1.392(7) . ?
C4 H4A 0.9500 . ?
C4 C5 1.372(8) . ?
C5 C6 1.394(8) . ?
C6 H6 0.9500 . ?
C6 C7 1.398(7) . ?
C7 C8 1.493(8) . ?
C8 H8A 0.9900 . ?
C8 H8B 0.9900 . ?
C9 H9A 0.9900 . ?
C9 H9B 0.9900 . ?
C9 C10 1.516(8) . ?
C10 H10A 0.9900 . ?
C10 H10B 0.9900 . ?
C10 C11 1.509(7) . ?
C11 H11A 0.9900 . ?
C11 H11B 0.9900 . ?
C12 H12A 0.9900 . ?
C12 H12B 0.9900 . ?
C12 C13 1.523(8) . ?
C13 H13A 0.9900 . ?
C13 H13B 0.9900 . ?
C14 H14A 0.9900 . ?
C14 H14B 0.9900 . ?
C14 C15 1.513(7) . ?
C15 C16 1.387(7) . ?
C15 C20 1.401(7) . ?
C16 H16 0.9500 . ?
C16 C17 1.391(7) . ?
C17 C18 1.367(8) . ?
C18 H18 0.9500 . ?
C18 C19 1.390(7) . ?
C19 C20 1.407(7) . ?

loop_
_geom_torsion_atom_site_label_1
_geom_torsion_atom_site_label_2
_geom_torsion_atom_site_label_3
_geom_torsion_atom_site_label_4
_geom_torsion
_geom_torsion_site_symmetry_1
_geom_torsion_site_symmetry_2
_geom_torsion_site_symmetry_3
_geom_torsion_site_symmetry_4
_geom_torsion_publ_flag
Fe1 O1 C2 C3 127.8(4) . . . . ?
Fe1 O1 C2 C7 -52.7(6) . . . . ?
Fe1 O2 C20 C15 -43.0(7) . . . . ?
Fe1 O2 C20 C19 136.0(4) . . . . ?
Fe1 N2 C8 C7 -59.4(5) . . . . ?
Fe1 N2 C9 C10 67.5(5) . . . . ?
Fe1 N3 C11 C10 -57.3(5) . . . . ?
Fe1 N3 C12 C13 33.4(5) . . . . ?
Fe1 N4 C13 C12 40.0(5) . . . . ?
Fe1 N4 C14 C15 -60.6(5) . . . . ?
Cl1 C3 C4 C5 -177.4(4) . . . . ?
Cl2 C5 C6 C7 -179.9(4) . . . . ?
Cl3 C17 C18 C19 176.2(4) . . . . ?
Cl4 C19 C20 O2 2.4(7) . . . . ?
Cl4 C19 C20 C15 -178.5(4) . . . . ?
O1 C2 C3 Cl1 -2.4(7) . . . . ?
O1 C2 C3 C4 178.5(5) . . . . ?
O1 C2 C7 C6 179.7(5) . . . . ?
O1 C2 C7 C8 -0.9(8) . . . . ?
N2 C9 C10 C11 -72.2(6) . . . . ?
N3 C12 C13 N4 -49.7(6) . . . . ?
N4 C14 C15 C16 -121.2(6) . . . . ?
N4 C14 C15 C20 57.6(7) . . . . ?
C2 C3 C4 C5 1.7(8) . . . . ?
C2 C7 C8 N2 62.4(7) . . . . ?
C3 C2 C7 C6 -0.8(8) . . . . ?
C3 C2 C7 C8 178.6(5) . . . . ?
C3 C4 C5 Cl2 178.2(4) . . . . ?
C3 C4 C5 C6 -0.6(9) . . . . ?
C4 C5 C6 C7 -1.2(9) . . . . ?
C5 C6 C7 C2 1.9(8) . . . . ?
C5 C6 C7 C8 -177.5(5) . . . . ?
C6 C7 C8 N2 -118.3(6) . . . . ?
C7 C2 C3 Cl1 178.1(4) . . . . ?
C7 C2 C3 C4 -1.0(8) . . . . ?
C8 N2 C9 C10 -168.1(4) . . . . ?
C9 N2 C8 C7 173.4(4) . . . . ?
C9 C10 C11 N3 65.4(6) . . . . ?
C11 N3 C12 C13 165.4(4) . . . . ?
C12 N3 C11 C10 175.6(4) . . . . ?
C13 N4 C14 C15 65.7(6) . . . . ?
C14 N4 C13 C12 -87.5(5) . . . . ?
C14 C15 C16 C17 179.1(5) . . . . ?
C14 C15 C20 O2 -2.5(8) . . . . ?
C14 C15 C20 C19 178.4(5) . . . . ?
C15 C16 C17 Cl3 -175.6(4) . . . . ?
C15 C16 C17 C18 1.8(9) . . . . ?
C16 C15 C20 O2 176.3(5) . . . . ?
C16 C15 C20 C19 -2.8(8) . . . . ?
C16 C17 C18 C19 -1.2(8) . . . . ?
C17 C18 C19 Cl4 -179.6(4) . . . . ?
C17 C18 C19 C20 -1.5(8) . . . . ?
C18 C19 C20 O2 -175.7(5) . . . . ?
C18 C19 C20 C15 3.4(8) . . . . ?
C20 C15 C16 C17 0.3(8) . . . . ?

loop_
_twin_individual_id
_twin_individual_mass_fraction_refined
1 0.63(3)
2 0.37(3)
